data_4110235
loop_
_publ_author_name
'Matthew J. Horner'
'K. Travis Holman'
'Michael D. Ward'

_publ_section_title
;
 Architectural Diversity and Elastic Networks in Hydrogen-Bonded Host
 Frameworks: From Molecular Jaws to Cylinders
;
_journal_name_full 'Journal of the American Chemical Society'
_journal_page_first 14640
_journal_page_last 14660
_journal_paper_doi 10.1021/ja0741574
_journal_volume 129
_journal_year 2007
_chemical_formula_sum 'C26 H40 N6 O6 S2'
_chemical_formula_weight 596.78
_chemical_name_common 'guanidinium sulfonate clathrate'
_chemical_name_systematic
; 
 ? 
;
_space_group_IT_number 33
_symmetry_cell_setting orthorhombic
_symmetry_space_group_name_Hall 'P 2c -2n'
_symmetry_space_group_name_H-M 'P n a 21'
_atom_sites_solution_hydrogens geom
_atom_sites_solution_primary direct
_atom_sites_solution_secondary difmap
_audit_creation_method SHELXL-97
_cell_angle_alpha 90.00
_cell_angle_beta 90.00
_cell_angle_gamma 90.00
_cell_formula_units_Z 4
_cell_length_a 18.757(3)
_cell_length_b 23.471(4)
_cell_length_c 7.4865(12)
_cell_measurement_reflns_used 2823
_cell_measurement_temperature 173(2)
_cell_measurement_theta_max 27.151
_cell_measurement_theta_min 2.339
_cell_volume 3295.9(9)
_computing_cell_refinement 'SAINT, Bruker'
_computing_data_collection 'SMART, Bruker (or Siemens)'
_computing_data_reduction 'SAINT, Bruker'
_computing_molecular_graphics 'XSEED, L. Barbour; http://www.xseed.com'
_computing_publication_material CIFTAB
_computing_structure_refinement 'SHELXL-97 (Sheldrick, 1997)'
_computing_structure_solution 'SHELXS-97 (Sheldrick, 1990)'
_diffrn_ambient_temperature 173(2)
_diffrn_measured_fraction_theta_full 1.000
_diffrn_measured_fraction_theta_max 1.000
_diffrn_measurement_device_type 'SMART platform CCD, Bruker (or Siemens)'
_diffrn_measurement_method 'omega scans'
_diffrn_radiation_monochromator graphite
_diffrn_radiation_source 'fine-focus sealed tube'
_diffrn_radiation_type MoK\a
_diffrn_radiation_wavelength 0.71073
_diffrn_reflns_av_R_equivalents 0.0501
_diffrn_reflns_av_sigmaI/netI 0.0513
_diffrn_reflns_limit_h_max 23
_diffrn_reflns_limit_h_min -23
_diffrn_reflns_limit_k_max 29
_diffrn_reflns_limit_k_min -29
_diffrn_reflns_limit_l_max 9
_diffrn_reflns_limit_l_min -9
_diffrn_reflns_number 28768
_diffrn_reflns_theta_full 27.00
_diffrn_reflns_theta_max 27.00
_diffrn_reflns_theta_min 1.39
_exptl_absorpt_coefficient_mu 0.206
_exptl_absorpt_correction_T_max 0.9697
_exptl_absorpt_correction_T_min 0.9183
_exptl_absorpt_correction_type multi-scan
_exptl_absorpt_process_details 'SADABS, G. Sheldrick (1999)'
_exptl_crystal_colour colorless
_exptl_crystal_density_diffrn 1.203
_exptl_crystal_description needle
_exptl_crystal_F_000 1272
_exptl_crystal_size_max 0.42
_exptl_crystal_size_mid 0.17
_exptl_crystal_size_min 0.15
_refine_diff_density_max 0.396
_refine_diff_density_min -0.281
_refine_diff_density_rms 0.048
_refine_ls_abs_structure_details 'Flack H D (1983), Acta Cryst. A39, 876-881'
_refine_ls_abs_structure_Flack 0.08(11)
_refine_ls_extinction_method none
_refine_ls_goodness_of_fit_ref 1.058
_refine_ls_hydrogen_treatment mixed
_refine_ls_matrix_type full
_refine_ls_number_parameters 366
_refine_ls_number_reflns 7194
_refine_ls_number_restraints 1
_refine_ls_restrained_S_all 1.058
_refine_ls_R_factor_all 0.0936
_refine_ls_R_factor_gt 0.0618
_refine_ls_shift/su_max 0.001
_refine_ls_shift/su_mean 0.000
_refine_ls_structure_factor_coef Fsqd
_refine_ls_weighting_details 'calc w=1/[\s^2^(Fo^2^)+(0.0584P)^2^+1.5178P] where P=(Fo^2^+2Fc^2^)/3'
_refine_ls_weighting_scheme calc
_refine_ls_wR_factor_gt 0.1280
_refine_ls_wR_factor_ref 0.1389
_reflns_number_gt 5281
_reflns_number_total 7194
_reflns_threshold_expression >2sigma(I)
_cod_data_source_file ja0741574si20070910_040750_34.cif
_cod_data_source_block G4MBS_t-butylbenzene
_cod_original_cell_volume 3295.8(9)
_cod_database_code 4110235

loop_
_symmetry_equiv_pos_as_xyz
'x, y, z'
'-x, -y, z+1/2'
'-x+1/2, y+1/2, z+1/2'
'x+1/2, -y+1/2, z'

loop_
_atom_site_label
_atom_site_type_symbol
_atom_site_fract_x
_atom_site_fract_y
_atom_site_fract_z
_atom_site_U_iso_or_equiv
_atom_site_adp_type
_atom_site_occupancy
_atom_site_symmetry_multiplicity
_atom_site_calc_flag
_atom_site_refinement_flags
S1 S 0.43660(4) 0.35964(3) 0.80212(17) 0.03728(18) Uani 1 1 d .
O1 O 0.46954(11) 0.30348(9) 0.7984(5) 0.0453(5) Uani 1 1 d .
N1 N 0.4765(2) 0.24429(16) 0.4533(4) 0.0436(11) Uani 1 1 d .
H1A H 0.4664 0.2612 0.5551 0.052 Uiso 1 1 calc R
H1B H 0.4952 0.2099 0.4531 0.052 Uiso 1 1 calc R
C1 C 0.50634(15) 0.40995(12) 0.8012(7) 0.0357(6) Uani 1 1 d .
S2 S 0.09467(4) 0.38144(3) 1.29612(18) 0.03192(17) Uani 1 1 d .
O2 O 0.39449(18) 0.36965(14) 0.9635(4) 0.0418(8) Uani 1 1 d .
N2 N 0.4783(2) 0.24454(16) 0.1471(5) 0.0450(11) Uani 1 1 d .
H2A H 0.4966 0.2100 0.1471 0.054 Uiso 1 1 calc R
H2B H 0.4697 0.2620 0.0453 0.054 Uiso 1 1 calc R
C2 C 0.4993(2) 0.46126(18) 0.8901(5) 0.0457(9) Uani 1 1 d .
H2 H 0.4568 0.4695 0.9539 0.055 Uiso 1 1 calc R
O3 O 0.39480(19) 0.37025(14) 0.6404(4) 0.0422(8) Uani 1 1 d .
N3 N 0.43560(14) 0.32181(11) 0.3041(6) 0.0456(6) Uani 1 1 d .
H3A H 0.4257 0.3382 0.4068 0.055 Uiso 1 1 calc R
H3B H 0.4267 0.3397 0.2033 0.055 Uiso 1 1 calc R
C3 C 0.5540(2) 0.50039(17) 0.8862(5) 0.0514(10) Uani 1 1 d .
H3 H 0.5488 0.5352 0.9494 0.062 Uiso 1 1 calc R
O4 O 0.17065(10) 0.36822(8) 1.2938(5) 0.0372(5) Uani 1 1 d .
N4 N 0.2413(2) 0.35825(16) 0.9486(5) 0.0417(10) Uani 1 1 d .
H4A H 0.2882 0.3595 0.9483 0.050 Uiso 1 1 calc R
H4B H 0.2180 0.3586 1.0505 0.050 Uiso 1 1 calc R
C4 C 0.61601(17) 0.49027(14) 0.7930(7) 0.0429(8) Uani 1 1 d .
O5 O 0.06043(19) 0.35928(12) 1.4579(3) 0.0381(8) Uani 1 1 d .
N5 N 0.2400(2) 0.35517(17) 0.6420(5) 0.0439(10) Uani 1 1 d .
H5A H 0.2163 0.3539 0.5406 0.053 Uiso 1 1 calc R
H5B H 0.2869 0.3560 0.6411 0.053 Uiso 1 1 calc R
C5 C 0.6218(2) 0.43893(18) 0.7027(6) 0.0519(10) Uani 1 1 d .
H5 H 0.6638 0.4312 0.6360 0.062 Uiso 1 1 calc R
O6 O 0.05789(18) 0.36302(12) 1.1339(4) 0.0381(8) Uani 1 1 d .
N6 N 0.13528(13) 0.35451(11) 0.7957(6) 0.0463(6) Uani 1 1 d .
H6A H 0.1115 0.3533 0.6944 0.056 Uiso 1 1 calc R
H6B H 0.1122 0.3549 0.8980 0.056 Uiso 1 1 calc R
C6 C 0.5677(2) 0.39846(18) 0.7075(5) 0.0481(10) Uani 1 1 d .
H6 H 0.5731 0.3632 0.6466 0.058 Uiso 1 1 calc R
C7 C 0.67448(19) 0.53414(16) 0.7825(8) 0.0569(10) Uani 1 1 d .
H7A H 0.6801 0.5467 0.6584 0.085 Uiso 1 1 calc R
H7B H 0.7193 0.5174 0.8245 0.085 Uiso 1 1 calc R
H7C H 0.6621 0.5669 0.8576 0.085 Uiso 1 1 calc R
C8 C 0.46360(15) 0.27043(12) 0.3013(7) 0.0357(6) Uani 1 1 d .
C9 C 0.08814(14) 0.45670(11) 1.3049(6) 0.0298(6) Uani 1 1 d .
C10 C 0.0363(2) 0.48468(16) 1.2088(5) 0.0420(9) Uani 1 1 d .
H10 H 0.0032 0.4638 1.1385 0.050 Uiso 1 1 calc R
C11 C 0.0329(2) 0.54374(16) 1.2157(5) 0.0445(9) Uani 1 1 d .
H11 H -0.0028 0.5632 1.1495 0.053 Uiso 1 1 calc R
C12 C 0.08110(18) 0.57477(14) 1.3187(6) 0.0378(8) Uani 1 1 d .
C13 C 0.13188(19) 0.54535(15) 1.4145(5) 0.0392(8) Uani 1 1 d .
H13 H 0.1650 0.5659 1.4858 0.047 Uiso 1 1 calc R
C14 C 0.13563(18) 0.48699(15) 1.4090(5) 0.0371(8) Uani 1 1 d .
H14 H 0.1708 0.4675 1.4768 0.044 Uiso 1 1 calc R
C15 C 0.0789(2) 0.63935(15) 1.3170(8) 0.0556(10) Uani 1 1 d .
H15A H 0.0867 0.6531 1.1949 0.083 Uiso 1 1 calc R
H15B H 0.1164 0.6543 1.3952 0.083 Uiso 1 1 calc R
H15C H 0.0323 0.6524 1.3597 0.083 Uiso 1 1 calc R
C16 C 0.20553(15) 0.35576(12) 0.7940(7) 0.0348(6) Uani 1 1 d .
C1S C 0.2636(2) 0.62423(16) 0.7662(6) 0.0518(12) Uani 1 1 d .
C2S C 0.3087(3) 0.5802(2) 0.7223(7) 0.0856(17) Uani 1 1 d .
H2S H 0.3527 0.5898 0.6669 0.103 Uiso 1 1 calc R
C3S C 0.2954(5) 0.5252(3) 0.7516(9) 0.118(3) Uani 1 1 d .
H3S H 0.3273 0.4962 0.7133 0.141 Uiso 1 1 calc R
C4S C 0.2339(6) 0.5127(3) 0.8391(7) 0.114(3) Uani 1 1 d .
H4S H 0.2241 0.4738 0.8641 0.137 Uiso 1 1 calc R
C5S C 0.1854(5) 0.5522(4) 0.8932(8) 0.140(4) Uani 1 1 d .
H5S H 0.1431 0.5415 0.9547 0.168 Uiso 1 1 calc R
C6S C 0.2009(3) 0.6114(2) 0.8531(7) 0.090(2) Uani 1 1 d .
H6S H 0.1685 0.6407 0.8860 0.108 Uiso 1 1 calc R
C7S C 0.2840(3) 0.6863(2) 0.7287(8) 0.0777(17) Uani 1 1 d .
C8S C 0.3408(5) 0.7054(3) 0.8494(15) 0.174(5) Uani 1 1 d .
H8S1 H 0.3754 0.6746 0.8662 0.261 Uiso 1 1 calc R
H8S2 H 0.3201 0.7159 0.9650 0.261 Uiso 1 1 calc R
H8S3 H 0.3648 0.7386 0.7975 0.261 Uiso 1 1 calc R
C9S C 0.3018(6) 0.6949(3) 0.5399(13) 0.183(5) Uani 1 1 d .
H9S1 H 0.3144 0.7350 0.5201 0.274 Uiso 1 1 calc R
H9S2 H 0.2605 0.6850 0.4658 0.274 Uiso 1 1 calc R
H9S3 H 0.3422 0.6707 0.5075 0.274 Uiso 1 1 calc R
C10S C 0.2214(3) 0.7275(2) 0.7614(19) 0.164(5) Uani 1 1 d .
H10A H 0.2075 0.7260 0.8875 0.246 Uiso 1 1 calc R
H10B H 0.1808 0.7163 0.6867 0.246 Uiso 1 1 calc R
H10C H 0.2360 0.7664 0.7308 0.246 Uiso 1 1 calc R

loop_
_atom_site_aniso_label
_atom_site_aniso_U_11
_atom_site_aniso_U_22
_atom_site_aniso_U_33
_atom_site_aniso_U_23
_atom_site_aniso_U_13
_atom_site_aniso_U_12
S1 0.0410(4) 0.0485(4) 0.0224(3) 0.0009(6) -0.0012(7) 0.0059(3)
O1 0.0544(13) 0.0492(12) 0.0324(11) 0.0014(19) -0.003(2) 0.0069(10)
N1 0.069(3) 0.038(2) 0.0233(18) 0.0028(16) 0.0016(19) 0.011(2)
C1 0.0379(15) 0.0432(16) 0.0261(14) 0.007(3) -0.006(3) 0.0088(12)
S2 0.0384(4) 0.0344(3) 0.0230(3) -0.0019(6) 0.0009(6) -0.0006(3)
O2 0.0370(19) 0.063(2) 0.0253(17) 0.0032(15) 0.0017(14) 0.0049(16)
N2 0.063(3) 0.043(2) 0.030(2) 0.0002(18) -0.0021(19) 0.015(2)
C2 0.036(2) 0.064(3) 0.037(2) -0.0102(19) 0.0066(16) 0.0084(18)
O3 0.046(2) 0.058(2) 0.0232(17) 0.0016(14) -0.0025(14) 0.0056(16)
N3 0.0671(17) 0.0462(15) 0.0237(13) 0.000(2) -0.003(2) 0.0183(13)
C3 0.055(2) 0.052(2) 0.047(2) -0.0172(19) 0.0044(19) 0.002(2)
O4 0.0438(11) 0.0398(11) 0.0278(10) 0.0005(18) 0.0011(18) 0.0064(9)
N4 0.042(2) 0.060(3) 0.0226(18) 0.0020(18) 0.0023(17) -0.002(2)
C4 0.0440(17) 0.0515(19) 0.0332(16) 0.007(3) -0.011(3) 0.0010(14)
O5 0.053(2) 0.0363(17) 0.0248(16) -0.0020(13) 0.0018(14) -0.0050(15)
N5 0.038(2) 0.067(3) 0.0257(18) -0.0012(19) 0.0015(17) 0.003(2)
C5 0.046(2) 0.062(3) 0.048(2) -0.003(2) 0.016(2) 0.007(2)
O6 0.042(2) 0.0457(18) 0.0262(16) -0.0069(14) -0.0041(14) -0.0051(15)
N6 0.0411(14) 0.0723(18) 0.0254(13) -0.006(2) -0.003(2) -0.0018(13)
C6 0.049(2) 0.050(2) 0.045(2) -0.0049(19) 0.0135(19) 0.0085(19)
C7 0.051(2) 0.067(2) 0.052(3) 0.002(3) -0.009(3) -0.0027(17)
C8 0.0413(16) 0.0363(15) 0.0296(15) 0.005(3) 0.007(3) 0.0026(12)
C9 0.0320(14) 0.0331(14) 0.0244(14) 0.009(2) 0.010(2) -0.0024(11)
C10 0.046(2) 0.045(2) 0.035(2) -0.0026(17) -0.0092(17) 0.0003(17)
C11 0.047(2) 0.045(2) 0.042(2) 0.0043(18) -0.0129(18) 0.0105(18)
C12 0.0446(17) 0.0395(16) 0.029(2) -0.0034(19) 0.012(2) 0.0023(13)
C13 0.041(2) 0.039(2) 0.037(2) -0.0052(16) -0.0053(17) -0.0058(16)
C14 0.0358(19) 0.039(2) 0.037(2) 0.0014(16) -0.0074(16) -0.0004(16)
C15 0.071(2) 0.0423(18) 0.054(3) 0.000(3) 0.004(3) 0.0018(16)
C16 0.0430(16) 0.0358(15) 0.0255(15) 0.006(2) -0.006(3) 0.0001(12)
C1S 0.061(2) 0.045(2) 0.050(3) -0.002(2) 0.005(2) -0.0027(17)
C2S 0.115(4) 0.081(4) 0.061(3) -0.018(3) -0.026(3) 0.037(3)
C3S 0.228(9) 0.061(4) 0.064(5) -0.010(3) -0.042(5) 0.031(5)
C4S 0.242(10) 0.067(4) 0.032(4) 0.003(2) -0.033(4) -0.062(5)
C5S 0.219(9) 0.156(7) 0.044(3) -0.025(4) 0.041(5) -0.099(7)
C6S 0.113(4) 0.087(4) 0.070(4) -0.037(3) 0.038(3) -0.046(3)
C7S 0.056(3) 0.069(3) 0.108(5) 0.022(3) -0.017(3) -0.014(2)
C8S 0.181(7) 0.078(4) 0.263(13) 0.034(6) -0.100(9) -0.060(5)
C9S 0.336(14) 0.078(5) 0.134(7) 0.045(5) 0.087(9) -0.002(7)
C10S 0.109(5) 0.075(4) 0.308(15) 0.054(8) 0.020(8) 0.024(3)

loop_
_atom_type_symbol
_atom_type_description
_atom_type_scat_dispersion_real
_atom_type_scat_dispersion_imag
_atom_type_scat_source
C C 0.0033 0.0016 'International Tables Vol C Tables 4.2.6.8 and 6.1.1.4'
H H 0.0000 0.0000 'International Tables Vol C Tables 4.2.6.8 and 6.1.1.4'
N N 0.0061 0.0033 'International Tables Vol C Tables 4.2.6.8 and 6.1.1.4'
O O 0.0106 0.0060 'International Tables Vol C Tables 4.2.6.8 and 6.1.1.4'
S S 0.1246 0.1234 'International Tables Vol C Tables 4.2.6.8 and 6.1.1.4'

loop_
_geom_angle_atom_site_label_1
_geom_angle_atom_site_label_2
_geom_angle_atom_site_label_3
_geom_angle
O1 S1 O2 113.0(2)
O1 S1 O3 111.4(2)
O2 S1 O3 111.52(12)
O1 S1 C1 106.95(13)
O2 S1 C1 107.3(2)
O3 S1 C1 106.3(2)
C6 C1 C2 119.8(3)
C6 C1 S1 119.5(3)
C2 C1 S1 120.7(3)
O4 S2 O6 112.8(2)
O4 S2 O5 111.3(2)
O6 S2 O5 111.98(12)
O4 S2 C9 106.26(12)
O6 S2 C9 107.04(19)
O5 S2 C9 107.04(18)
C3 C2 C1 120.0(3)
C2 C3 C4 121.6(4)
C3 C4 C5 117.6(3)
C3 C4 C7 121.6(4)
C5 C4 C7 120.7(4)
C4 C5 C6 121.6(4)
C1 C6 C5 119.4(4)
N1 C8 N3 119.1(5)
N1 C8 N2 119.9(2)
N3 C8 N2 120.9(5)
C10 C9 C14 120.3(3)
C10 C9 S2 120.4(3)
C14 C9 S2 119.3(3)
C9 C10 C11 119.4(3)
C10 C11 C12 120.8(3)
C13 C12 C11 118.4(3)
C13 C12 C15 121.6(4)
C11 C12 C15 120.0(4)
C14 C13 C12 121.3(3)
C13 C14 C9 119.8(3)
N5 C16 N6 120.1(5)
N5 C16 N4 120.3(3)
N6 C16 N4 119.6(5)
C2S C1S C6S 118.3(5)
C2S C1S C7S 121.1(5)
C6S C1S C7S 120.6(4)
C3S C2S C1S 124.9(7)
C2S C3S C4S 116.6(7)
C3S C4S C5S 124.4(6)
C4S C5S C6S 117.1(7)
C1S C6S C5S 118.6(6)
C9S C7S C8S 112.7(7)
C9S C7S C1S 111.5(5)
C8S C7S C1S 111.1(5)
C9S C7S C10S 103.8(7)
C8S C7S C10S 105.2(7)
C1S C7S C10S 112.2(4)

loop_
_geom_bond_atom_site_label_1
_geom_bond_atom_site_label_2
_geom_bond_distance
S1 O1 1.456(2)
S1 O2 1.462(3)
S1 O3 1.464(3)
S1 C1 1.762(3)
N1 C8 1.315(6)
C1 C6 1.375(5)
C1 C2 1.382(5)
S2 O4 1.459(2)
S2 O6 1.462(3)
S2 O5 1.466(3)
S2 C9 1.772(3)
N2 C8 1.333(6)
C2 C3 1.376(6)
N3 C8 1.315(4)
C3 C4 1.378(6)
N4 C16 1.339(6)
C4 C5 1.386(5)
C4 C7 1.506(5)
N5 C16 1.309(6)
C5 C6 1.390(6)
N6 C16 1.318(4)
C9 C10 1.376(5)
C9 C14 1.381(5)
C10 C11 1.389(5)
C11 C12 1.394(5)
C12 C13 1.378(5)
C12 C15 1.516(5)
C13 C14 1.372(5)
C1S C2S 1.375(6)
C1S C6S 1.377(6)
C1S C7S 1.531(6)
C2S C3S 1.334(8)
C3S C4S 1.358(10)
C4S C5S 1.360(11)
C5S C6S 1.451(9)
C7S C9S 1.466(10)
C7S C8S 1.468(9)
C7S C10S 1.541(8)

loop_
_cod_related_entry_id
_cod_related_entry_database
_cod_related_entry_code
1 ChemSpider 30660390
